data_7003278
loop_
_publ_author_name
'Datta, Simmi'
'Gamer, Michael T.'
'Roesky, Peter W.'

_publ_section_title
;
 TADDOLate complexes of zinc
;
_journal_issue 13
_journal_name_full 'Dalton Transactions'
_journal_page_first 1761
_journal_page_last 1764
_journal_paper_doi 10.1039/b715123c
_journal_year 2008
_chemical_absolute_configuration rmad
_chemical_formula_moiety 'C70 H72 Li2 O10 Zn, C7 H8'
_chemical_formula_sum 'C77 H80 Li2 O10 Zn'
_chemical_formula_weight 1244.66
_chemical_name_systematic
;
?
;
_space_group_IT_number 4
_symmetry_cell_setting monoclinic
_symmetry_Int_Tables_number 4
_symmetry_space_group_name_Hall 'P 2yb'
_symmetry_space_group_name_H-M 'P 1 21 1'
_atom_sites_solution_hydrogens geom
_atom_sites_solution_primary direct
_atom_sites_solution_secondary difmap
_audit_creation_date 05-08-17
_audit_creation_method 'STOE X-RED'
_cell_angle_alpha 90.00
_cell_angle_beta 105.443(4)
_cell_angle_gamma 90.00
_cell_formula_units_Z 2
_cell_length_a 11.6597(6)
_cell_length_b 15.5812(7)
_cell_length_c 19.3475(9)
_cell_measurement_temperature 173(2)
_cell_volume 3388.0(3)
_computing_cell_refinement 'STOE X-AREA'
_computing_data_collection 'STOE X-AREA'
_computing_data_reduction 'STOE X-RED'
_computing_molecular_graphics 'Diamond 2.1e'
_computing_publication_material 'X-STEP32, Microsoft Word'
_computing_structure_refinement 'SHELXL-97 (Sheldrick, 1997)'
_computing_structure_solution 'SHELXS-97 (Sheldrick, 1997)'
_diffrn_ambient_temperature 173(2)
_diffrn_measured_fraction_theta_full 0.998
_diffrn_measured_fraction_theta_max 0.998
_diffrn_measurement_device_type 'STOE IPDS 2T'
_diffrn_measurement_method 'area detector'
_diffrn_radiation_monochromator graphite
_diffrn_radiation_source 'fine-focus sealed tube'
_diffrn_radiation_type MoK\a
_diffrn_radiation_wavelength 0.71073
_diffrn_reflns_av_R_equivalents 0.0597
_diffrn_reflns_av_sigmaI/netI 0.0652
_diffrn_reflns_limit_h_max 15
_diffrn_reflns_limit_h_min -15
_diffrn_reflns_limit_k_max 20
_diffrn_reflns_limit_k_min -20
_diffrn_reflns_limit_l_max 24
_diffrn_reflns_limit_l_min -25
_diffrn_reflns_number 37991
_diffrn_reflns_theta_full 27.50
_diffrn_reflns_theta_max 27.50
_diffrn_reflns_theta_min 2.77
_exptl_absorpt_coefficient_mu 0.421
_exptl_absorpt_correction_T_max 0.8090
_exptl_absorpt_correction_T_min 0.7599
_exptl_absorpt_correction_type integration
_exptl_absorpt_process_details 'STOE X-RED & X-SHAPE'
_exptl_crystal_colour colorless
_exptl_crystal_density_diffrn 1.220
_exptl_crystal_density_method 'not measured'
_exptl_crystal_description prism
_exptl_crystal_F_000 1316
_exptl_crystal_size_max 0.571
_exptl_crystal_size_mid 0.427
_exptl_crystal_size_min 0.293
_refine_diff_density_max 0.653
_refine_diff_density_min -0.425
_refine_diff_density_rms 0.054
_refine_ls_abs_structure_details 'Flack H D (1983), Acta Cryst. A39, 876-881'
_refine_ls_abs_structure_Flack 0.006(9)
_refine_ls_extinction_method none
_refine_ls_goodness_of_fit_ref 1.003
_refine_ls_hydrogen_treatment constr
_refine_ls_matrix_type full
_refine_ls_number_parameters 719
_refine_ls_number_reflns 15534
_refine_ls_number_restraints 1
_refine_ls_restrained_S_all 1.003
_refine_ls_R_factor_all 0.0625
_refine_ls_R_factor_gt 0.0505
_refine_ls_shift/su_max 0.000
_refine_ls_shift/su_mean 0.000
_refine_ls_structure_factor_coef Fsqd
_refine_ls_weighting_details 'calc w=1/[\s^2^(Fo^2^)+(0.0702P)^2^+0.0000P] where P=(Fo^2^+2Fc^2^)/3'
_refine_ls_weighting_scheme calc
_refine_ls_wR_factor_gt 0.1218
_refine_ls_wR_factor_ref 0.1263
_reflns_number_gt 12590
_reflns_number_total 15534
_reflns_threshold_expression >2sigma(I)
_cod_data_source_file b715123c.txt
_cod_data_source_block 2
_cod_original_sg_symbol_H-M 'P 21'
_cod_database_code 7003278

loop_
_symmetry_equiv_pos_as_xyz
'x, y, z'
'-x, y+1/2, -z'

loop_
_atom_site_label
_atom_site_type_symbol
_atom_site_fract_x
_atom_site_fract_y
_atom_site_fract_z
_atom_site_U_iso_or_equiv
_atom_site_adp_type
_atom_site_occupancy
_atom_site_symmetry_multiplicity
_atom_site_calc_flag
_atom_site_refinement_flags
_atom_site_disorder_assembly
_atom_site_disorder_group
C1 C -0.3926(3) -0.08482(19) -0.31143(16) 0.0325(6) Uani 1 1 d . . .
C2 C -0.2832(3) -0.05159(18) -0.33562(17) 0.0329(6) Uani 1 1 d . . .
H2 H -0.2790 -0.0844 -0.3793 0.039 Uiso 1 1 calc R . .
C3 C -0.1597(3) -0.05519(18) -0.28098(18) 0.0323(6) Uani 1 1 d . . .
H3 H -0.1714 -0.0479 -0.2319 0.039 Uiso 1 1 calc R . .
C4 C -0.0694(2) -0.12989(17) -0.27776(16) 0.0306(6) Uani 1 1 d . . .
C5 C -0.5094(3) -0.0792(2) -0.37166(17) 0.0381(7) Uani 1 1 d . . .
C6 C -0.6079(3) -0.1223(2) -0.3598(2) 0.0447(8) Uani 1 1 d . . .
H6 H -0.6004 -0.1505 -0.3152 0.054 Uiso 1 1 calc R . .
C7 C -0.7160(3) -0.1248(3) -0.4116(2) 0.0558(10) Uani 1 1 d . . .
H7 H -0.7819 -0.1537 -0.4019 0.067 Uiso 1 1 calc R . .
C8 C -0.7281(3) -0.0861(3) -0.4763(2) 0.0695(12) Uani 1 1 d . . .
H8 H -0.8014 -0.0889 -0.5124 0.083 Uiso 1 1 calc R . .
C9 C -0.6304(4) -0.0419(4) -0.4886(2) 0.0825(16) Uani 1 1 d . . .
H9 H -0.6386 -0.0135 -0.5331 0.099 Uiso 1 1 calc R . .
C10 C -0.5221(3) -0.0390(3) -0.4369(2) 0.0559(9) Uani 1 1 d . . .
H10 H -0.4567 -0.0094 -0.4464 0.067 Uiso 1 1 calc R . .
C11 C -0.4072(3) -0.03468(19) -0.24608(17) 0.0338(6) Uani 1 1 d . . .
C12 C -0.3596(3) -0.0643(2) -0.17670(18) 0.0387(8) Uani 1 1 d . . .
H12 H -0.3150 -0.1161 -0.1696 0.046 Uiso 1 1 calc R . .
C13 C -0.3752(3) -0.0206(3) -0.1175(2) 0.0508(9) Uani 1 1 d . . .
H13 H -0.3423 -0.0430 -0.0707 0.061 Uiso 1 1 calc R . .
C14 C -0.4376(4) 0.0542(3) -0.1261(2) 0.0585(10) Uani 1 1 d . . .
H14 H -0.4482 0.0841 -0.0855 0.070 Uiso 1 1 calc R . .
C15 C -0.4856(3) 0.0867(2) -0.1942(2) 0.0555(10) Uani 1 1 d . . .
H15 H -0.5278 0.1395 -0.2004 0.067 Uiso 1 1 calc R . .
C16 C -0.4718(3) 0.0416(2) -0.2542(2) 0.0438(7) Uani 1 1 d . . .
H16 H -0.5069 0.0633 -0.3009 0.053 Uiso 1 1 calc R . .
C17 C -0.0581(2) -0.1578(2) -0.35162(17) 0.0364(6) Uani 1 1 d . . .
C18 C -0.0375(3) -0.2449(3) -0.36143(19) 0.0513(7) Uani 1 1 d . . .
H18 H -0.0317 -0.2841 -0.3231 0.062 Uiso 1 1 calc R . .
C19 C -0.0253(4) -0.2745(3) -0.4279(3) 0.0718(13) Uani 1 1 d . . .
H19 H -0.0127 -0.3338 -0.4345 0.086 Uiso 1 1 calc R . .
C20 C -0.0317(4) -0.2182(3) -0.4830(2) 0.0677(13) Uani 1 1 d . . .
H20 H -0.0224 -0.2383 -0.5276 0.081 Uiso 1 1 calc R . .
C21 C -0.0511(4) -0.1345(3) -0.4740(2) 0.0611(10) Uani 1 1 d . . .
H21 H -0.0571 -0.0958 -0.5128 0.073 Uiso 1 1 calc R . .
C22 C -0.0625(3) -0.1034(2) -0.40828(19) 0.0487(8) Uani 1 1 d . . .
H22 H -0.0735 -0.0437 -0.4027 0.058 Uiso 1 1 calc R . .
C23 C 0.0509(2) -0.09751(18) -0.22874(17) 0.0319(6) Uani 1 1 d . . .
C24 C 0.0588(3) -0.0795(2) -0.15771(18) 0.0391(7) Uani 1 1 d . . .
H24 H -0.0105 -0.0850 -0.1412 0.047 Uiso 1 1 calc R . .
C25 C 0.1642(3) -0.0536(2) -0.10950(19) 0.0464(8) Uani 1 1 d . . .
H25 H 0.1667 -0.0422 -0.0609 0.056 Uiso 1 1 calc R . .
C26 C 0.2651(3) -0.0448(2) -0.1335(2) 0.0483(8) Uani 1 1 d . . .
H26 H 0.3379 -0.0271 -0.1012 0.058 Uiso 1 1 calc R . .
C27 C 0.2601(3) -0.0616(2) -0.2042(2) 0.0500(8) Uani 1 1 d . . .
H27 H 0.3293 -0.0547 -0.2208 0.060 Uiso 1 1 calc R . .
C28 C 0.1538(3) -0.0888(2) -0.25146(18) 0.0391(7) Uani 1 1 d . . .
H28 H 0.1518 -0.1015 -0.2998 0.047 Uiso 1 1 calc R . .
C29 C -0.1924(3) 0.0848(2) -0.3204(2) 0.0427(7) Uani 1 1 d . . .
C30 C -0.2091(3) 0.1344(2) -0.2562(2) 0.0492(8) Uani 1 1 d . . .
H30A H -0.2260 0.0943 -0.2212 0.074 Uiso 1 1 calc R . .
H30B H -0.2758 0.1745 -0.2720 0.074 Uiso 1 1 calc R . .
H30C H -0.1364 0.1666 -0.2341 0.074 Uiso 1 1 calc R . .
C31 C -0.1574(4) 0.1422(2) -0.3747(2) 0.0523(9) Uani 1 1 d . . .
H31A H -0.0814 0.1701 -0.3522 0.078 Uiso 1 1 calc R . .
H31B H -0.2189 0.1860 -0.3915 0.078 Uiso 1 1 calc R . .
H31C H -0.1495 0.1076 -0.4155 0.078 Uiso 1 1 calc R . .
C32 C -0.2092(3) -0.3494(2) -0.10039(16) 0.0370(6) Uani 1 1 d . . .
C33 C -0.2506(3) -0.4337(2) -0.14125(18) 0.0414(7) Uani 1 1 d . . .
H33 H -0.1856 -0.4541 -0.1621 0.050 Uiso 1 1 calc R . .
C34 C -0.3685(3) -0.4332(2) -0.2018(2) 0.0409(8) Uani 1 1 d . . .
H34 H -0.4206 -0.3867 -0.1914 0.049 Uiso 1 1 calc R . .
C35 C -0.3680(3) -0.4263(2) -0.28252(19) 0.0402(7) Uani 1 1 d . . .
C36 C -0.0897(3) -0.3606(3) -0.04343(18) 0.0496(9) Uani 1 1 d . . .
C37 C -0.0393(3) -0.2871(3) -0.0082(2) 0.0635(11) Uani 1 1 d . . .
H37 H -0.0828 -0.2349 -0.0173 0.076 Uiso 1 1 calc R . .
C38 C 0.0724(5) -0.2870(4) 0.0398(3) 0.0851(15) Uiso 1 1 d . . .
H38 H 0.1078 -0.2356 0.0620 0.102 Uiso 1 1 calc R . .
C39 C 0.1308(6) -0.3658(4) 0.0542(4) 0.0947(17) Uiso 1 1 d . . .
H39 H 0.2064 -0.3677 0.0882 0.114 Uiso 1 1 calc R . .
C40 C 0.0840(5) -0.4397(4) 0.0216(3) 0.0848(14) Uiso 1 1 d . . .
H40 H 0.1270 -0.4920 0.0321 0.102 Uiso 1 1 calc R . .
C41 C -0.0283(3) -0.4380(4) -0.0275(2) 0.0717(14) Uani 1 1 d . . .
H41 H -0.0626 -0.4895 -0.0500 0.086 Uiso 1 1 calc R . .
C42 C -0.3028(3) -0.3170(2) -0.06377(17) 0.0376(6) Uani 1 1 d . . .
C43 C -0.3915(3) -0.2612(2) -0.0990(2) 0.0454(8) Uani 1 1 d . . .
H43 H -0.3954 -0.2437 -0.1467 0.055 Uiso 1 1 calc R . .
C44 C -0.4757(4) -0.2303(3) -0.0651(3) 0.0658(13) Uani 1 1 d . . .
H44 H -0.5369 -0.1924 -0.0895 0.079 Uiso 1 1 calc R . .
C45 C -0.4685(4) -0.2557(4) 0.0044(3) 0.0750(13) Uani 1 1 d . . .
H45 H -0.5248 -0.2347 0.0279 0.090 Uiso 1 1 calc R . .
C46 C -0.3806(4) -0.3110(3) 0.0399(2) 0.0668(12) Uani 1 1 d . . .
H46 H -0.3761 -0.3282 0.0877 0.080 Uiso 1 1 calc R . .
C47 C -0.2991(3) -0.3411(3) 0.0059(2) 0.0510(8) Uani 1 1 d . . .
H47 H -0.2388 -0.3794 0.0306 0.061 Uiso 1 1 calc R . .
C48 C -0.4959(3) -0.4451(2) -0.3277(2) 0.0482(8) Uani 1 1 d . . .
C49 C -0.5834(4) -0.3853(3) -0.3257(2) 0.0553(9) Uani 1 1 d . . .
H49 H -0.5639 -0.3386 -0.2932 0.066 Uiso 1 1 calc R . .
C50 C -0.6981(4) -0.3919(4) -0.3697(3) 0.0793(14) Uani 1 1 d . . .
H50 H -0.7547 -0.3485 -0.3683 0.095 Uiso 1 1 calc R . .
C51 C -0.7306(5) -0.4591(5) -0.4146(3) 0.100(2) Uani 1 1 d . . .
H51 H -0.8100 -0.4640 -0.4437 0.120 Uiso 1 1 calc R . .
C52 C -0.6476(6) -0.5201(5) -0.4176(3) 0.108(2) Uani 1 1 d . . .
H52 H -0.6699 -0.5673 -0.4495 0.129 Uiso 1 1 calc R . .
C53 C -0.5295(4) -0.5143(3) -0.3742(3) 0.0759(14) Uani 1 1 d . . .
H53 H -0.4731 -0.5574 -0.3768 0.091 Uiso 1 1 calc R . .
C54 C -0.2738(3) -0.48589(19) -0.29906(19) 0.0439(7) Uani 1 1 d . . .
C55 C -0.1879(3) -0.4528(2) -0.3284(2) 0.0504(9) Uani 1 1 d . . .
H55 H -0.1904 -0.3935 -0.3399 0.061 Uiso 1 1 calc R . .
C56 C -0.0973(4) -0.5029(3) -0.3419(3) 0.0633(10) Uiso 1 1 d . . .
H56 H -0.0408 -0.4783 -0.3635 0.076 Uiso 1 1 calc R . .
C57 C -0.0910(5) -0.5877(4) -0.3238(3) 0.0829(14) Uiso 1 1 d . . .
H57 H -0.0272 -0.6222 -0.3299 0.099 Uiso 1 1 calc R . .
C58 C -0.1779(6) -0.6228(4) -0.2965(4) 0.0939(17) Uiso 1 1 d . . .
H58 H -0.1747 -0.6822 -0.2852 0.113 Uiso 1 1 calc R . .
C59 C -0.2707(6) -0.5733(3) -0.2849(3) 0.0842(16) Uani 1 1 d . . .
H59 H -0.3313 -0.5992 -0.2675 0.101 Uiso 1 1 calc R . .
C60 C -0.3790(4) -0.5412(2) -0.1203(2) 0.0549(9) Uani 1 1 d . . .
C61 C -0.4681(4) -0.5176(4) -0.0791(3) 0.0730(13) Uani 1 1 d . . .
H61A H -0.4833 -0.4556 -0.0830 0.110 Uiso 1 1 calc R . .
H61B H -0.4361 -0.5331 -0.0285 0.110 Uiso 1 1 calc R . .
H61C H -0.5427 -0.5486 -0.0990 0.110 Uiso 1 1 calc R . .
C62 C -0.3563(6) -0.6378(3) -0.1208(4) 0.0894(18) Uani 1 1 d . . .
H62A H -0.4307 -0.6675 -0.1438 0.134 Uiso 1 1 calc R . .
H62B H -0.3261 -0.6583 -0.0714 0.134 Uiso 1 1 calc R . .
H62C H -0.2973 -0.6495 -0.1475 0.134 Uiso 1 1 calc R . .
C63 C -0.5529(6) -0.2904(4) -0.5161(3) 0.0919(16) Uiso 1 1 d . . .
H63A H -0.6215 -0.2528 -0.5163 0.110 Uiso 1 1 calc R . .
H63B H -0.5774 -0.3509 -0.5138 0.110 Uiso 1 1 calc R . .
C64 C -0.5098(6) -0.2750(4) -0.5821(3) 0.0996(18) Uiso 1 1 d . . .
H64A H -0.5481 -0.3152 -0.6211 0.120 Uiso 1 1 calc R . .
H64B H -0.5262 -0.2154 -0.5996 0.120 Uiso 1 1 calc R . .
C65 C -0.3810(7) -0.2910(5) -0.5571(4) 0.112(2) Uiso 1 1 d . . .
H65A H -0.3621 -0.3509 -0.5669 0.135 Uiso 1 1 calc R . .
H65B H -0.3367 -0.2517 -0.5809 0.135 Uiso 1 1 calc R . .
C66 C -0.3512(7) -0.2747(5) -0.4803(4) 0.115(2) Uiso 1 1 d . . .
H66A H -0.2994 -0.3212 -0.4544 0.138 Uiso 1 1 calc R . .
H66B H -0.3073 -0.2198 -0.4694 0.138 Uiso 1 1 calc R . .
C67 C 0.1033(5) -0.4049(4) -0.1753(3) 0.0853(15) Uiso 1 1 d . . .
H67A H 0.0223 -0.4185 -0.2051 0.102 Uiso 1 1 calc R A 1
H67B H 0.1267 -0.4485 -0.1369 0.102 Uiso 1 1 calc R A 1
C68A C 0.1884(9) -0.4045(6) -0.2198(6) 0.075(2) Uiso 0.60 1 d P B 1
H68A H 0.1460 -0.4003 -0.2713 0.090 Uiso 0.60 1 calc PR B 1
H68B H 0.2372 -0.4574 -0.2119 0.090 Uiso 0.60 1 calc PR B 1
C69A C 0.2669(7) -0.3243(5) -0.1949(5) 0.0645(18) Uiso 0.60 1 d P B 1
H69A H 0.2521 -0.2797 -0.2327 0.077 Uiso 0.60 1 calc PR B 1
H69B H 0.3525 -0.3393 -0.1812 0.077 Uiso 0.60 1 calc PR B 1
C68B C 0.2200(16) -0.4194(11) -0.1883(10) 0.092(5) Uiso 0.40 1 d P B 2
H68C H 0.2573 -0.4717 -0.1630 0.110 Uiso 0.40 1 calc PR B 2
H68D H 0.2119 -0.4265 -0.2402 0.110 Uiso 0.40 1 calc PR B 2
C69B C 0.2832(17) -0.3532(12) -0.1642(11) 0.103(5) Uiso 0.40 1 d P B 2
H69C H 0.3037 -0.3237 -0.2047 0.123 Uiso 0.40 1 calc PR B 2
H69D H 0.3585 -0.3722 -0.1303 0.123 Uiso 0.40 1 calc PR B 2
C70 C 0.2257(4) -0.2937(3) -0.1287(3) 0.0731(12) Uiso 1 1 d . . .
H70A H 0.2736 -0.3208 -0.0840 0.088 Uiso 1 1 calc R B 1
H70B H 0.2316 -0.2305 -0.1234 0.088 Uiso 1 1 calc R B 1
C71 C -0.1649(12) -0.1395(9) 0.1215(7) 0.213(5) Uiso 1 1 d . . .
H71A H -0.0843 -0.1156 0.1325 0.320 Uiso 1 1 calc R . .
H71B H -0.2228 -0.0927 0.1155 0.320 Uiso 1 1 calc R . .
H71C H -0.1802 -0.1730 0.0770 0.320 Uiso 1 1 calc R . .
C72 C -0.1762(6) -0.1976(5) 0.1827(4) 0.1030(19) Uiso 1 1 d . . .
C73 C -0.1306(5) -0.2777(4) 0.1867(3) 0.0904(16) Uiso 1 1 d . . .
H73 H -0.0897 -0.2952 0.1528 0.109 Uiso 1 1 calc R . .
C74 C -0.1416(5) -0.3319(4) 0.2365(3) 0.0866(15) Uiso 1 1 d . . .
H74 H -0.1055 -0.3868 0.2384 0.104 Uiso 1 1 calc R . .
C75 C -0.2014(7) -0.3130(5) 0.2845(4) 0.114(2) Uiso 1 1 d . . .
H75 H -0.2117 -0.3546 0.3183 0.137 Uiso 1 1 calc R . .
C76 C -0.2491(7) -0.2293(5) 0.2836(5) 0.126(2) Uiso 1 1 d . . .
H76 H -0.2876 -0.2120 0.3189 0.151 Uiso 1 1 calc R . .
C77 C -0.2382(7) -0.1724(5) 0.2293(4) 0.118(2) Uiso 1 1 d . . .
H77 H -0.2738 -0.1171 0.2253 0.141 Uiso 1 1 calc R . .
O1 O -0.37648(18) -0.17322(13) -0.29650(12) 0.0332(5) Uani 1 1 d . . .
O2 O -0.10224(18) -0.19931(12) -0.24118(12) 0.0345(4) Uani 1 1 d . B .
O3 O -0.29849(19) 0.03791(13) -0.35434(12) 0.0400(5) Uani 1 1 d . . .
O4 O -0.10317(19) 0.02184(13) -0.29804(13) 0.0393(5) Uani 1 1 d . . .
O5 O -0.18523(18) -0.28829(14) -0.14818(11) 0.0372(5) Uani 1 1 d . B .
O6 O -0.3457(2) -0.34135(13) -0.29839(13) 0.0383(5) Uani 1 1 d . . .
O7 O -0.2698(2) -0.49818(16) -0.09212(15) 0.0546(6) Uani 1 1 d . . .
O8 O -0.4207(3) -0.51467(16) -0.19288(15) 0.0544(7) Uani 1 1 d . . .
O9 O -0.4554(3) -0.2707(2) -0.45753(14) 0.0687(9) Uani 1 1 d . . .
O10 O 0.1058(2) -0.32103(17) -0.14498(16) 0.0572(7) Uani 1 1 d . B .
Li1 Li -0.4423(5) -0.2611(4) -0.3594(3) 0.0486(14) Uani 1 1 d . . .
Li2 Li -0.0333(4) -0.2542(5) -0.1547(3) 0.0471(12) Uani 1 1 d . . .
Zn Zn -0.25426(3) -0.24949(2) -0.244333(16) 0.02933(8) Uani 1 1 d . B .

loop_
_atom_site_aniso_label
_atom_site_aniso_U_11
_atom_site_aniso_U_22
_atom_site_aniso_U_33
_atom_site_aniso_U_23
_atom_site_aniso_U_13
_atom_site_aniso_U_12
C1 0.0298(15) 0.0339(14) 0.0328(16) 0.0045(12) 0.0068(12) 0.0057(11)
C2 0.0319(15) 0.0326(14) 0.0344(15) 0.0058(12) 0.0092(12) 0.0044(11)
C3 0.0278(14) 0.0319(14) 0.0390(16) 0.0031(12) 0.0124(13) -0.0037(11)
C4 0.0256(13) 0.0346(13) 0.0325(14) 0.0037(11) 0.0096(11) -0.0012(10)
C5 0.0273(14) 0.0490(17) 0.0357(16) 0.0028(13) 0.0042(12) 0.0070(12)
C6 0.0321(17) 0.064(2) 0.0365(18) -0.0034(16) 0.0073(14) 0.0000(15)
C7 0.0307(17) 0.080(3) 0.055(2) -0.0102(19) 0.0070(16) 0.0015(16)
C8 0.0339(19) 0.117(4) 0.048(2) -0.002(2) -0.0067(17) 0.004(2)
C9 0.048(2) 0.148(5) 0.042(2) 0.034(3) -0.0057(18) 0.006(3)
C10 0.0400(19) 0.078(2) 0.046(2) 0.0191(18) 0.0050(16) -0.0013(17)
C11 0.0255(14) 0.0367(14) 0.0401(17) -0.0028(13) 0.0101(12) -0.0017(11)
C12 0.0389(18) 0.0429(17) 0.0356(18) -0.0049(14) 0.0124(14) -0.0055(13)
C13 0.046(2) 0.064(2) 0.0411(19) -0.0110(16) 0.0099(16) -0.0101(16)
C14 0.047(2) 0.070(2) 0.061(3) -0.027(2) 0.0194(19) -0.0061(19)
C15 0.047(2) 0.0474(18) 0.077(3) -0.0202(18) 0.026(2) 0.0001(15)
C16 0.0346(16) 0.0406(16) 0.057(2) 0.0006(15) 0.0141(15) 0.0055(13)
C17 0.0219(13) 0.0475(16) 0.0388(16) -0.0029(13) 0.0065(12) -0.0028(12)
C18 0.0544(18) 0.0475(16) 0.0572(19) -0.006(2) 0.0239(15) -0.004(2)
C19 0.078(3) 0.063(3) 0.085(3) -0.028(2) 0.040(3) -0.009(2)
C20 0.048(2) 0.109(4) 0.048(2) -0.024(2) 0.0167(18) -0.006(2)
C21 0.050(2) 0.092(3) 0.043(2) 0.012(2) 0.0166(17) 0.015(2)
C22 0.047(2) 0.061(2) 0.0427(19) 0.0095(16) 0.0194(16) 0.0157(16)
C23 0.0249(13) 0.0323(13) 0.0393(16) 0.0015(12) 0.0100(12) -0.0015(10)
C24 0.0318(16) 0.0462(17) 0.0408(17) -0.0006(14) 0.0122(13) -0.0005(13)
C25 0.0444(19) 0.0523(19) 0.0397(18) -0.0060(15) 0.0063(15) 0.0019(15)
C26 0.0308(16) 0.057(2) 0.053(2) -0.0084(16) 0.0045(15) -0.0040(14)
C27 0.0311(17) 0.068(2) 0.053(2) -0.0078(17) 0.0154(15) -0.0103(15)
C28 0.0305(15) 0.0530(17) 0.0357(16) -0.0045(14) 0.0119(13) -0.0061(13)
C29 0.0364(17) 0.0419(16) 0.0472(19) 0.0097(14) 0.0069(14) 0.0024(13)
C30 0.0483(19) 0.0415(17) 0.057(2) -0.0014(15) 0.0135(17) 0.0011(14)
C31 0.053(2) 0.0439(18) 0.060(2) 0.0152(17) 0.0162(18) -0.0024(16)
C32 0.0298(14) 0.0529(17) 0.0288(14) 0.0119(13) 0.0088(12) 0.0011(12)
C33 0.0408(17) 0.0432(16) 0.0421(18) 0.0117(14) 0.0141(15) 0.0060(13)
C34 0.0442(19) 0.0394(17) 0.042(2) 0.0038(15) 0.0158(16) -0.0055(14)
C35 0.0453(19) 0.0329(14) 0.0436(19) -0.0042(14) 0.0143(16) -0.0098(13)
C36 0.0297(16) 0.084(3) 0.0363(17) 0.0173(17) 0.0105(14) 0.0043(16)
C37 0.0386(19) 0.105(3) 0.043(2) 0.001(2) 0.0047(16) 0.0000(19)
C41 0.039(2) 0.111(4) 0.066(3) 0.049(3) 0.0159(19) 0.020(2)
C42 0.0317(15) 0.0456(16) 0.0374(16) 0.0020(13) 0.0124(13) -0.0053(12)
C43 0.0352(15) 0.045(2) 0.0573(18) -0.0022(16) 0.0140(14) -0.0037(14)
C44 0.043(2) 0.059(3) 0.102(3) -0.015(2) 0.031(2) -0.0001(17)
C45 0.063(2) 0.086(3) 0.094(3) -0.029(3) 0.052(2) -0.013(3)
C46 0.060(3) 0.098(3) 0.053(2) -0.013(2) 0.033(2) -0.021(2)
C47 0.046(2) 0.068(2) 0.0428(19) 0.0030(16) 0.0179(16) -0.0092(16)
C48 0.050(2) 0.0482(18) 0.044(2) -0.0080(15) 0.0097(16) -0.0146(16)
C49 0.044(2) 0.063(2) 0.053(2) -0.0086(19) 0.0040(18) -0.0070(17)
C50 0.043(2) 0.106(4) 0.079(3) 0.008(3) -0.002(2) -0.012(2)
C51 0.064(3) 0.156(6) 0.071(3) -0.025(4) 0.004(3) -0.046(4)
C52 0.095(4) 0.136(5) 0.090(4) -0.055(4) 0.022(3) -0.066(4)
C53 0.068(3) 0.079(3) 0.085(3) -0.045(3) 0.028(2) -0.036(2)
C54 0.055(2) 0.0334(15) 0.0446(19) -0.0030(13) 0.0149(16) -0.0001(14)
C55 0.049(2) 0.0482(19) 0.051(2) -0.0144(16) 0.0091(17) -0.0059(16)
C59 0.138(5) 0.045(2) 0.093(4) 0.011(2) 0.070(4) 0.021(3)
C60 0.060(2) 0.051(2) 0.059(2) 0.0100(17) 0.024(2) -0.0058(17)
C61 0.059(3) 0.105(4) 0.062(3) 0.005(3) 0.028(2) -0.016(2)
C62 0.109(4) 0.053(2) 0.121(5) 0.032(3) 0.055(4) 0.004(3)
O1 0.0277(11) 0.0319(10) 0.0376(12) 0.0030(9) 0.0043(9) -0.0011(8)
O2 0.0284(10) 0.0334(10) 0.0416(12) 0.0099(9) 0.0095(9) -0.0028(8)
O3 0.0348(11) 0.0371(10) 0.0459(13) 0.0138(9) 0.0071(10) 0.0034(9)
O4 0.0323(11) 0.0297(10) 0.0559(14) 0.0084(9) 0.0119(10) -0.0016(8)
O5 0.0302(10) 0.0488(11) 0.0316(11) 0.0111(9) 0.0063(9) -0.0048(9)
O6 0.0459(13) 0.0288(10) 0.0369(12) 0.0020(9) 0.0052(10) -0.0022(9)
O7 0.0502(15) 0.0547(14) 0.0579(16) 0.0267(12) 0.0129(12) -0.0004(11)
O8 0.0627(17) 0.0497(14) 0.0531(15) 0.0025(12) 0.0193(13) -0.0185(12)
O9 0.0582(16) 0.100(3) 0.0415(13) -0.0139(14) 0.0014(12) -0.0019(15)
O10 0.0311(12) 0.0610(15) 0.0772(19) 0.0032(14) 0.0104(12) 0.0061(11)
Li1 0.050(3) 0.050(4) 0.040(3) 0.002(3) 0.001(2) 0.001(3)
Li2 0.026(2) 0.063(3) 0.049(3) 0.015(4) 0.006(2) -0.007(3)
Zn 0.02685(13) 0.03194(12) 0.02832(15) 0.00206(17) 0.00579(10) -0.00246(15)

loop_
_atom_type_symbol
_atom_type_description
_atom_type_scat_dispersion_real
_atom_type_scat_dispersion_imag
_atom_type_scat_source
C C 0.0033 0.0016 'International Tables Vol C Tables 4.2.6.8 and 6.1.1.4'
H H 0.0000 0.0000 'International Tables Vol C Tables 4.2.6.8 and 6.1.1.4'
O O 0.0106 0.0060 'International Tables Vol C Tables 4.2.6.8 and 6.1.1.4'
Li Li -0.0003 0.0001 'International Tables Vol C Tables 4.2.6.8 and 6.1.1.4'
Zn Zn 0.2839 1.4301 'International Tables Vol C Tables 4.2.6.8 and 6.1.1.4'

loop_
_geom_angle_atom_site_label_1
_geom_angle_atom_site_label_2
_geom_angle_atom_site_label_3
_geom_angle
_geom_angle_site_symmetry_1
_geom_angle_site_symmetry_3
_geom_angle_publ_flag
O1 C1 C11 111.5(2) . . ?
O1 C1 C5 104.7(2) . . ?
C11 C1 C5 108.9(2) . . ?
O1 C1 C2 108.1(2) . . ?
C11 C1 C2 110.9(2) . . ?
C5 C1 C2 112.5(3) . . ?
O3 C2 C3 103.8(2) . . ?
O3 C2 C1 109.9(2) . . ?
C3 C2 C1 118.1(2) . . ?
O4 C3 C2 102.2(2) . . ?
O4 C3 C4 106.5(2) . . ?
C2 C3 C4 123.5(3) . . ?
O2 C4 C17 110.8(2) . . ?
O2 C4 C23 105.4(2) . . ?
C17 C4 C23 112.0(2) . . ?
O2 C4 C3 108.9(2) . . ?
C17 C4 C3 113.5(2) . . ?
C23 C4 C3 105.8(2) . . ?
C10 C5 C6 118.3(3) . . ?
C10 C5 C1 125.1(3) . . ?
C6 C5 C1 116.5(3) . . ?
C7 C6 C5 121.5(4) . . ?
C8 C7 C6 120.2(4) . . ?
C7 C8 C9 118.9(4) . . ?
C10 C9 C8 121.1(4) . . ?
C5 C10 C9 120.0(4) . . ?
C12 C11 C16 117.2(3) . . ?
C12 C11 C1 121.6(3) . . ?
C16 C11 C1 121.1(3) . . ?
C13 C12 C11 122.0(3) . . ?
C14 C13 C12 120.2(4) . . ?
C13 C14 C15 119.8(4) . . ?
C14 C15 C16 119.9(3) . . ?
C11 C16 C15 120.8(3) . . ?
C22 C17 C18 117.4(3) . . ?
C22 C17 C4 125.0(3) . . ?
C18 C17 C4 117.5(3) . . ?
C17 C18 C19 120.3(4) . . ?
C20 C19 C18 120.3(4) . . ?
C21 C20 C19 119.8(4) . . ?
C20 C21 C22 120.9(4) . . ?
C17 C22 C21 121.3(4) . . ?
C24 C23 C28 117.4(3) . . ?
C24 C23 C4 118.9(3) . . ?
C28 C23 C4 123.6(3) . . ?
C23 C24 C25 122.7(3) . . ?
C26 C25 C24 118.9(3) . . ?
C27 C26 C25 120.0(3) . . ?
C26 C27 C28 120.2(3) . . ?
C23 C28 C27 120.9(3) . . ?
O4 C29 O3 105.2(2) . . ?
O4 C29 C31 108.1(3) . . ?
O3 C29 C31 109.9(3) . . ?
O4 C29 C30 110.4(3) . . ?
O3 C29 C30 110.5(3) . . ?
C31 C29 C30 112.5(3) . . ?
O5 C32 C42 111.7(2) . . ?
O5 C32 C36 104.3(2) . . ?
C42 C32 C36 109.0(3) . . ?
O5 C32 C33 109.2(2) . . ?
C42 C32 C33 110.6(2) . . ?
C36 C32 C33 111.8(3) . . ?
O7 C33 C32 109.8(3) . . ?
O7 C33 C34 103.8(3) . . ?
C32 C33 C34 118.5(3) . . ?
O8 C34 C33 102.9(3) . . ?
O8 C34 C35 107.1(3) . . ?
C33 C34 C35 121.0(3) . . ?
O6 C35 C54 110.0(3) . . ?
O6 C35 C48 105.3(3) . . ?
C54 C35 C48 113.8(3) . . ?
O6 C35 C34 109.5(3) . . ?
C54 C35 C34 111.0(3) . . ?
C48 C35 C34 106.9(3) . . ?
C37 C36 C41 118.8(4) . . ?
C37 C36 C32 116.3(3) . . ?
C41 C36 C32 124.8(4) . . ?
C36 C37 C38 122.2(5) . . ?
C37 C38 C39 117.1(5) . . ?
C40 C39 C38 122.7(6) . . ?
C39 C40 C41 119.2(6) . . ?
C36 C41 C40 120.0(5) . . ?
C43 C42 C47 118.3(3) . . ?
C43 C42 C32 120.6(3) . . ?
C47 C42 C32 121.1(3) . . ?
C42 C43 C44 120.6(4) . . ?
C45 C44 C43 119.2(4) . . ?
C46 C45 C44 120.6(4) . . ?
C47 C46 C45 119.5(4) . . ?
C46 C47 C42 121.8(4) . . ?
C49 C48 C53 117.1(4) . . ?
C49 C48 C35 117.6(3) . . ?
C53 C48 C35 125.2(4) . . ?
C50 C49 C48 122.0(4) . . ?
C50 C49 Li1 116.8(4) . . ?
C48 C49 Li1 88.6(3) . . ?
C51 C50 C49 120.9(6) . . ?
C50 C51 C52 119.1(5) . . ?
C51 C52 C53 121.2(5) . . ?
C48 C53 C52 119.7(5) . . ?
C55 C54 C59 117.7(4) . . ?
C55 C54 C35 119.9(3) . . ?
C59 C54 C35 122.4(4) . . ?
C54 C55 C56 122.7(4) . . ?
C57 C56 C55 119.1(5) . . ?
C56 C57 C58 119.3(6) . . ?
C57 C58 C59 121.7(6) . . ?
C54 C59 C58 119.4(5) . . ?
O7 C60 O8 106.3(3) . . ?
O7 C60 C61 110.8(4) . . ?
O8 C60 C61 110.3(4) . . ?
O7 C60 C62 109.2(4) . . ?
O8 C60 C62 107.2(4) . . ?
C61 C60 C62 112.8(4) . . ?
O9 C63 C64 105.4(5) . . ?
C65 C64 C63 103.6(5) . . ?
C66 C65 C64 104.6(6) . . ?
O9 C66 C65 109.8(6) . . ?
O10 C67 C68B 107.1(8) . . ?
O10 C67 C68A 107.0(5) . . ?
C68B C67 C68A 26.1(7) . . ?
C67 C68A C69A 104.8(7) . . ?
C68A C69A C70 102.5(6) . . ?
C69B C68B C67 106.5(14) . . ?
C68B C69B C70 113.6(16) . . ?
O10 C70 C69B 105.1(8) . . ?
O10 C70 C69A 103.2(4) . . ?
C69B C70 C69A 27.8(8) . . ?
C73 C72 C77 120.1(7) . . ?
C73 C72 C71 118.6(8) . . ?
C77 C72 C71 121.2(8) . . ?
C74 C73 C72 121.6(7) . . ?
C73 C74 C75 122.7(7) . . ?
C74 C75 C76 118.1(8) . . ?
C77 C76 C75 118.4(8) . . ?
C72 C77 C76 119.0(8) . . ?
C1 O1 Li1 125.2(3) . . ?
C1 O1 Zn 138.72(18) . . ?
Li1 O1 Zn 90.4(2) . . ?
C4 O2 Li2 134.3(3) . . ?
C4 O2 Zn 132.20(17) . . ?
Li2 O2 Zn 90.90(18) . . ?
C29 O3 C2 110.1(2) . . ?
C29 O4 C3 107.6(2) . . ?
C32 O5 Li2 126.1(3) . . ?
C32 O5 Zn 138.24(19) . . ?
Li2 O5 Zn 90.29(18) . . ?
C35 O6 Li1 130.8(3) . . ?
C35 O6 Zn 134.0(2) . . ?
Li1 O6 Zn 90.0(2) . . ?
C60 O7 C33 111.0(3) . . ?
C60 O8 C34 109.4(3) . . ?
C66 O9 C63 108.7(5) . . ?
C66 O9 Li1 118.7(4) . . ?
C63 O9 Li1 131.6(4) . . ?
C70 O10 C67 106.1(4) . . ?
C70 O10 Li2 128.7(3) . . ?
C67 O10 Li2 122.6(4) . . ?
O1 Li1 O9 129.2(4) . . ?
O1 Li1 O6 90.3(3) . . ?
O9 Li1 O6 117.3(4) . . ?
O1 Li1 Zn 45.78(14) . . ?
O9 Li1 Zn 132.5(3) . . ?
O6 Li1 Zn 45.70(14) . . ?
O1 Li1 C49 122.5(3) . . ?
O9 Li1 C49 107.1(3) . . ?
O6 Li1 C49 71.1(2) . . ?
Zn Li1 C49 105.1(2) . . ?
O2 Li2 O5 90.1(2) . . ?
O2 Li2 O10 119.7(3) . . ?
O5 Li2 O10 129.3(4) . . ?
O2 Li2 Zn 45.50(12) . . ?
O5 Li2 Zn 45.33(12) . . ?
O10 Li2 Zn 136.5(4) . . ?
O5 Zn O6 108.80(9) . . ?
O5 Zn O1 139.93(10) . . ?
O6 Zn O1 87.04(9) . . ?
O5 Zn O2 87.26(9) . . ?
O6 Zn O2 133.94(10) . . ?
O1 Zn O2 108.27(9) . . ?
O5 Zn Li1 145.39(15) . . ?
O6 Zn Li1 44.35(16) . . ?
O1 Zn Li1 43.81(16) . . ?
O2 Zn Li1 126.62(15) . . ?
O5 Zn Li2 44.38(13) . . ?
O6 Zn Li2 128.83(19) . . ?
O1 Zn Li2 143.34(18) . . ?
O2 Zn Li2 43.60(14) . . ?
Li1 Zn Li2 164.06(18) . . ?

loop_
_geom_bond_atom_site_label_1
_geom_bond_atom_site_label_2
_geom_bond_distance
_geom_bond_site_symmetry_2
_geom_bond_publ_flag
C1 O1 1.410(4) . ?
C1 C11 1.534(4) . ?
C1 C5 1.541(4) . ?
C1 C2 1.560(4) . ?
C2 O3 1.440(3) . ?
C2 C3 1.544(4) . ?
C3 O4 1.449(3) . ?
C3 C4 1.560(4) . ?
C4 O2 1.401(3) . ?
C4 C17 1.533(4) . ?
C4 C23 1.553(4) . ?
C5 C10 1.381(5) . ?
C5 C6 1.401(5) . ?
C6 C7 1.387(5) . ?
C7 C8 1.363(6) . ?
C8 C9 1.405(7) . ?
C9 C10 1.387(5) . ?
C11 C12 1.388(5) . ?
C11 C16 1.393(4) . ?
C12 C13 1.385(5) . ?
C13 C14 1.361(6) . ?
C14 C15 1.383(6) . ?
C15 C16 1.401(5) . ?
C17 C22 1.376(5) . ?
C17 C18 1.399(5) . ?
C18 C19 1.409(6) . ?
C19 C20 1.367(7) . ?
C20 C21 1.344(6) . ?
C21 C22 1.399(5) . ?
C23 C24 1.381(4) . ?
C23 C28 1.390(4) . ?
C24 C25 1.389(5) . ?
C25 C26 1.382(5) . ?
C26 C27 1.380(5) . ?
C27 C28 1.396(5) . ?
C29 O4 1.411(4) . ?
C29 O3 1.436(4) . ?
C29 C31 1.516(5) . ?
C29 C30 1.519(5) . ?
C32 O5 1.406(3) . ?
C32 C42 1.536(4) . ?
C32 C36 1.539(4) . ?
C32 C33 1.542(5) . ?
C33 O7 1.441(4) . ?
C33 C34 1.551(5) . ?
C34 O8 1.438(4) . ?
C34 C35 1.567(5) . ?
C35 O6 1.398(4) . ?
C35 C54 1.535(5) . ?
C35 C48 1.544(5) . ?
C36 C37 1.381(6) . ?
C36 C41 1.394(6) . ?
C37 C38 1.384(7) . ?
C38 C39 1.395(8) . ?
C39 C40 1.355(8) . ?
C40 C41 1.399(7) . ?
C42 C43 1.384(5) . ?
C42 C47 1.388(5) . ?
C43 C44 1.405(5) . ?
C44 C45 1.382(7) . ?
C45 C46 1.375(7) . ?
C46 C47 1.374(6) . ?
C48 C49 1.389(6) . ?
C48 C53 1.393(5) . ?
C49 C50 1.385(6) . ?
C49 Li1 2.729(8) . ?
C50 C51 1.348(8) . ?
C51 C52 1.370(10) . ?
C52 C53 1.412(8) . ?
C54 C55 1.377(5) . ?
C54 C59 1.388(5) . ?
C55 C56 1.392(6) . ?
C56 C57 1.365(7) . ?
C57 C58 1.375(8) . ?
C58 C59 1.394(8) . ?
C60 O7 1.414(5) . ?
C60 O8 1.419(5) . ?
C60 C61 1.515(6) . ?
C60 C62 1.528(6) . ?
C63 O9 1.409(7) . ?
C63 C64 1.512(8) . ?
C64 C65 1.470(9) . ?
C65 C66 1.456(9) . ?
C66 O9 1.399(7) . ?
C67 O10 1.429(6) . ?
C67 C68B 1.465(18) . ?
C67 C68A 1.476(11) . ?
C68A C69A 1.549(12) . ?
C69A C70 1.557(9) . ?
C68B C69B 1.28(2) . ?
C69B C70 1.424(18) . ?
C70 O10 1.415(5) . ?
C71 C72 1.524(14) . ?
C72 C73 1.351(9) . ?
C72 C77 1.354(10) . ?
C73 C74 1.312(8) . ?
C74 C75 1.334(9) . ?
C75 C76 1.417(10) . ?
C76 C77 1.407(11) . ?
O1 Li1 1.857(7) . ?
O1 Zn 1.922(2) . ?
O2 Li2 1.860(6) . ?
O2 Zn 1.9234(19) . ?
O5 Li2 1.886(5) . ?
O5 Zn 1.918(2) . ?
O6 Li1 1.875(6) . ?
O6 Zn 1.920(2) . ?
O9 Li1 1.870(6) . ?
O10 Li2 1.894(7) . ?
Li1 Zn 2.682(5) . ?
Li2 Zn 2.696(5) . ?
